data_9000599
loop_
_publ_author_name
'Moore, P. B.'
'Araki, T.'

_publ_section_title
;
 Hematolite: A complex dense-packed sheet structure
;
_journal_name_full 'American Mineralogist'
_journal_page_first 150
_journal_page_last 159
_journal_volume 63
_journal_year 1978
_chemical_formula_sum 'Al4.42 As3 Fe0.42 H23 Mn10.16 O34'
_chemical_name_mineral Hematolite
_space_group_IT_number 146
_symmetry_space_group_name_Hall 'R 3'
_symmetry_space_group_name_H-M 'R 3 :H'
_cell_angle_alpha 90
_cell_angle_beta 90
_cell_angle_gamma 120
_cell_formula_units_Z 3
_cell_length_a 8.275
_cell_length_b 8.275
_cell_length_c 36.600
_cell_volume 2170.440
_database_code_amcsd 0000610
_exptl_crystal_density_diffrn 3.426
_cod_original_cell_volume 2170.439
_cod_original_sg_symbol_H-M 'R 3'
_cod_original_formula_sum 'Mn10.16 Al4.42 Fe.42 As3 O34 H23'
_cod_database_code 9000599

loop_
_space_group_symop_operation_xyz
x,y,z
2/3+x,1/3+y,1/3+z
1/3+x,2/3+y,2/3+z
-y,x-y,z
2/3-y,1/3+x-y,1/3+z
1/3-y,2/3+x-y,2/3+z
-x+y,-x,z
2/3-x+y,1/3-x,1/3+z
1/3-x+y,2/3-x,2/3+z

loop_
_atom_site_label
_atom_site_fract_x
_atom_site_fract_y
_atom_site_fract_z
_atom_site_occupancy
_atom_site_U_iso_or_equiv
_atom_site_type_symbol
_atom_site_attached_hydrogens
Mn1 0.00000 0.00000 0.00000 1.00000 0.02077 Mn 0
Mn2 0.66667 0.33333 0.21550 1.00000 0.02254 Mn 0
Mn3 0.31240 0.42430 0.07390 1.00000 0.02090 Mn 0
Mn4 0.41110 0.11160 0.14190 1.00000 0.02077 Mn 0
Al5 0.09350 0.47500 0.27470 0.84000 0.02368 Al 0
Mn5 0.09350 0.47500 0.27470 0.16000 0.02368 Mn 0
Al6 0.25030 0.19510 0.27650 0.44000 0.01887 Al 0
Mn6 0.25030 0.19510 0.27650 0.56000 0.01887 Mn 0
Al7 0.00000 0.00000 0.08090 0.58000 0.01849 Al 0
Fe7 0.00000 0.00000 0.08090 0.42000 0.01849 Fe 0
As1 0.00000 0.00000 0.19490 1.00000 0.01722 As 0
As2 0.33333 0.66667 0.13950 1.00000 0.01748 As 0
As3 0.66667 0.33333 0.06080 1.00000 0.02014 As 0
O1 0.00000 0.00000 0.24220 1.00000 0.01570 O 0
O2 0.66667 0.33333 0.10760 1.00000 0.00899 O 0
O3 0.05900 0.21810 0.17920 1.00000 0.02343 O 0
O4 0.13900 0.49860 0.11340 1.00000 0.01811 O 0
O5 0.60030 0.11820 0.04490 1.00000 0.03876 O 0
O-H1 0.33333 0.66667 0.04540 1.00000 0.01532 O 1
O-H2 0.33333 0.66667 0.30070 1.00000 0.03052 O 1
O-H3 0.05960 0.21070 0.04680 1.00000 0.02242 O 1
O-H4 0.22520 0.17780 0.10950 1.00000 0.02001 O 1
O-H5 0.63160 0.11800 0.17330 1.00000 0.02330 O 1
O-H6 0.28550 0.43560 0.24740 1.00000 0.02875 O 1
O-H7 0.41710 0.12430 0.24340 1.00000 0.02495 O 1
O-H8 0.05380 0.24650 0.30370 1.00000 0.02280 O 1
O-H9 0.59560 0.06820 0.30880 1.00000 0.02786 O 1

loop_
_cod_changelog_entry_id
_cod_changelog_entry_author
_cod_changelog_entry_date
_cod_changelog_entry_text
1
;cod-tools version 3.8.0
Id: cif_guess_AMCSD_atom_types 9574 2023-05-10 09:00:05Z saulius
;
2023-05-10T18:46:30+03:00
;Derived atom types and hydrogen counts
from atom names that follow the AMCSD naming convention
(Wat == water, O-H == hydroxyl).
;

loop_
_cod_related_entry_id
_cod_related_entry_database
_cod_related_entry_code
1 AMCSD 0000610
